data_4103330
loop_
_publ_author_name
'Jun Hee Lee'
'Yandong Zhang'
'Samuel J. Danishefsky'

_publ_section_title
;
 A Straightforward Route to Functionalizedtrans-Diels-Alder Motifs
;
_journal_name_full 'Journal of the American Chemical Society'
_journal_page_first 14330
_journal_page_last 14333
_journal_paper_doi 10.1021/ja1073855
_journal_volume 132
_journal_year 2010
_chemical_formula_sum 'C19 H24 O2 S'
_chemical_formula_weight 316.44
_chemical_name_systematic
; 
 ? 
;
_space_group_IT_number 14
_symmetry_cell_setting monoclinic
_symmetry_space_group_name_Hall '-P 2ybc'
_symmetry_space_group_name_H-M 'P 1 21/c 1'
_atom_sites_solution_hydrogens geom
_atom_sites_solution_primary direct
_atom_sites_solution_secondary difmap
_audit_creation_method SHELXL-97
_cell_angle_alpha 90.00
_cell_angle_beta 94.897(3)
_cell_angle_gamma 90.00
_cell_formula_units_Z 4
_cell_length_a 10.757(3)
_cell_length_b 22.315(5)
_cell_length_c 7.0957(16)
_cell_measurement_reflns_used 4763
_cell_measurement_temperature 125(2)
_cell_measurement_theta_max 29.53
_cell_measurement_theta_min 2.64
_cell_volume 1697.1(7)
_computing_cell_refinement 'Bruker SAINT'
_computing_data_collection 'Bruker APEX2'
_computing_data_reduction 'Bruker SAINT'
_computing_molecular_graphics 'Bruker SHELXTL'
_computing_publication_material 'Bruker SHELXTL'
_computing_structure_refinement 'SHELXL-97 (Sheldrick, 2008)'
_computing_structure_solution 'SHELXS-97 (Sheldrick, 2008)'
_diffrn_ambient_temperature 125(2)
_diffrn_measured_fraction_theta_full 1.000
_diffrn_measured_fraction_theta_max 1.000
_diffrn_measurement_device_type 'Bruker APEX-II CCD'
_diffrn_measurement_method '\f and \w scans'
_diffrn_radiation_monochromator graphite
_diffrn_radiation_source 'fine-focus sealed tube'
_diffrn_radiation_type MoK\a
_diffrn_radiation_wavelength 0.71073
_diffrn_reflns_av_R_equivalents 0.1515
_diffrn_reflns_av_sigmaI/netI 0.1244
_diffrn_reflns_limit_h_max 14
_diffrn_reflns_limit_h_min -14
_diffrn_reflns_limit_k_max 29
_diffrn_reflns_limit_k_min -29
_diffrn_reflns_limit_l_max 9
_diffrn_reflns_limit_l_min -9
_diffrn_reflns_number 22349
_diffrn_reflns_theta_full 28.28
_diffrn_reflns_theta_max 28.28
_diffrn_reflns_theta_min 1.83
_exptl_absorpt_coefficient_mu 0.196
_exptl_absorpt_correction_T_max 0.9903
_exptl_absorpt_correction_T_min 0.9400
_exptl_absorpt_correction_type empirical
_exptl_absorpt_process_details SADABS
_exptl_crystal_colour COLORLESS
_exptl_crystal_density_diffrn 1.239
_exptl_crystal_density_method 'not measured'
_exptl_crystal_description BLOCK
_exptl_crystal_F_000 680
_exptl_crystal_size_max 0.32
_exptl_crystal_size_mid 0.11
_exptl_crystal_size_min 0.05
_refine_diff_density_max 0.432
_refine_diff_density_min -0.519
_refine_diff_density_rms 0.098
_refine_ls_extinction_method none
_refine_ls_goodness_of_fit_ref 1.154
_refine_ls_hydrogen_treatment constr
_refine_ls_matrix_type full
_refine_ls_number_parameters 201
_refine_ls_number_reflns 4220
_refine_ls_number_restraints 0
_refine_ls_restrained_S_all 1.154
_refine_ls_R_factor_all 0.1757
_refine_ls_R_factor_gt 0.0867
_refine_ls_shift/su_max 0.000
_refine_ls_shift/su_mean 0.000
_refine_ls_structure_factor_coef Fsqd
_refine_ls_weighting_details 'calc w=1/[\s^2^(Fo^2^)+(0.0205P)^2^+6.0504P] where P=(Fo^2^+2Fc^2^)/3'
_refine_ls_weighting_scheme calc
_refine_ls_wR_factor_gt 0.1657
_refine_ls_wR_factor_ref 0.1964
_reflns_number_gt 2280
_reflns_number_total 4220
_reflns_threshold_expression >2sigma(I)
_cod_data_source_file ja1073855_si_003.cif
_cod_data_source_block juws10
_cod_depositor_comments
;
The following automatic conversions were performed:

'_exptl_absorpt_correction_type' value 'EMPIRICAL' changed to
'empirical' according to the built-in table from CIF Core dictionary
named 'cif_core.dic' version 2.4.1 from
2010-06-29.

'_refine_ls_hydrogen_treatment' value 'CONSTR' changed
to 'constr' according to the built-in table from CIF Core dictionary
named 'cif_core.dic' version 2.4.1 from 2010-06-29.

Automatic conversion script
Id: cif_fix_values 1715 2011-07-08 13:25:40Z adriana 
;
_cod_original_cell_volume 1697.0(7)
_cod_database_code 4103330

loop_
_symmetry_equiv_pos_as_xyz
'x, y, z'
'-x, y+1/2, -z+1/2'
'-x, -y, -z'
'x, -y-1/2, z-1/2'

loop_
_atom_site_label
_atom_site_type_symbol
_atom_site_fract_x
_atom_site_fract_y
_atom_site_fract_z
_atom_site_U_iso_or_equiv
_atom_site_adp_type
_atom_site_occupancy
_atom_site_symmetry_multiplicity
_atom_site_calc_flag
_atom_site_refinement_flags
S1 S 0.26086(12) 0.32920(5) 0.42008(15) 0.0216(3) Uani 1 1 d .
O1 O -0.0704(3) 0.38135(16) 0.3288(5) 0.0314(9) Uani 1 1 d .
O2 O 0.1755(3) 0.27662(16) 0.4367(5) 0.0328(9) Uani 1 1 d .
C1 C 0.2788(5) 0.5407(2) 0.3811(7) 0.0326(12) Uani 1 1 d .
H1A H 0.3304 0.5715 0.3280 0.049 Uiso 1 1 calc R
H1B H 0.3296 0.5177 0.4768 0.049 Uiso 1 1 calc R
H1C H 0.2096 0.5598 0.4396 0.049 Uiso 1 1 calc R
C2 C 0.3491(5) 0.5444(2) -0.0284(7) 0.0332(12) Uani 1 1 d .
H2B H 0.4059 0.5593 0.0766 0.050 Uiso 1 1 calc R
H2C H 0.3039 0.5782 -0.0902 0.050 Uiso 1 1 calc R
H2D H 0.3972 0.5238 -0.1202 0.050 Uiso 1 1 calc R
C3 C 0.2274(5) 0.4992(2) 0.2252(7) 0.0244(10) Uani 1 1 d .
C4 C 0.2571(4) 0.5012(2) 0.0463(6) 0.0222(10) Uani 1 1 d .
C5 C 0.2000(5) 0.4587(2) -0.1045(6) 0.0227(10) Uani 1 1 d .
H5A H 0.1731 0.4822 -0.2189 0.027 Uiso 1 1 calc R
H5B H 0.2653 0.4304 -0.1387 0.027 Uiso 1 1 calc R
C6 C 0.0892(4) 0.4227(2) -0.0479(6) 0.0202(10) Uani 1 1 d .
H6A H 0.0167 0.4508 -0.0521 0.024 Uiso 1 1 calc R
C7 C 0.0522(5) 0.3719(2) -0.1870(6) 0.0234(10) Uani 1 1 d .
H7A H 0.0358 0.3888 -0.3157 0.028 Uiso 1 1 calc R
H7B H 0.1227 0.3434 -0.1892 0.028 Uiso 1 1 calc R
C8 C -0.0623(5) 0.3384(2) -0.1354(6) 0.0259(11) Uani 1 1 d .
H8A H -0.0782 0.3042 -0.2230 0.031 Uiso 1 1 calc R
H8B H -0.1355 0.3654 -0.1504 0.031 Uiso 1 1 calc R
C9 C -0.0467(5) 0.3148(2) 0.0711(6) 0.0249(11) Uani 1 1 d .
H9A H -0.1267 0.2979 0.1060 0.030 Uiso 1 1 calc R
H9B H 0.0168 0.2826 0.0819 0.030 Uiso 1 1 calc R
C10 C -0.0065(4) 0.3655(2) 0.2035(6) 0.0221(10) Uani 1 1 d .
C11 C 0.1117(4) 0.4001(2) 0.1613(6) 0.0193(10) Uani 1 1 d .
C12 C 0.1317(4) 0.4549(2) 0.2890(6) 0.0214(10) Uani 1 1 d .
H12A H 0.0510 0.4758 0.2942 0.026 Uiso 1 1 calc R
H12B H 0.1591 0.4412 0.4187 0.026 Uiso 1 1 calc R
C13 C 0.2280(4) 0.3587(2) 0.1820(6) 0.0203(10) Uani 1 1 d .
H13A H 0.3015 0.3814 0.1467 0.024 Uiso 1 1 calc R
H13B H 0.2148 0.3247 0.0926 0.024 Uiso 1 1 calc R
C14 C 0.4128(4) 0.3003(2) 0.3821(6) 0.0200(10) Uani 1 1 d .
C15 C 0.5119(5) 0.3399(2) 0.3818(6) 0.0245(11) Uani 1 1 d .
H15A H 0.4991 0.3817 0.3951 0.029 Uiso 1 1 calc R
C16 C 0.6307(5) 0.3171(3) 0.3615(7) 0.0327(13) Uani 1 1 d .
H16A H 0.6998 0.3435 0.3595 0.039 Uiso 1 1 calc R
C17 C 0.6477(5) 0.2556(3) 0.3441(7) 0.0367(14) Uani 1 1 d .
H17A H 0.7287 0.2402 0.3302 0.044 Uiso 1 1 calc R
C18 C 0.5477(5) 0.2169(2) 0.3469(7) 0.0347(13) Uani 1 1 d .
H18A H 0.5605 0.1750 0.3361 0.042 Uiso 1 1 calc R
C19 C 0.4292(5) 0.2388(2) 0.3652(6) 0.0239(11) Uani 1 1 d .
H19A H 0.3602 0.2122 0.3663 0.029 Uiso 1 1 calc R

loop_
_atom_site_aniso_label
_atom_site_aniso_U_11
_atom_site_aniso_U_22
_atom_site_aniso_U_33
_atom_site_aniso_U_23
_atom_site_aniso_U_13
_atom_site_aniso_U_12
S1 0.0294(6) 0.0247(6) 0.0110(5) 0.0032(5) 0.0036(4) 0.0031(6)
O1 0.030(2) 0.041(2) 0.0245(18) -0.0064(16) 0.0106(15) -0.0031(16)
O2 0.033(2) 0.036(2) 0.0299(19) 0.0135(16) 0.0064(16) -0.0050(17)
C1 0.046(3) 0.028(3) 0.024(3) -0.007(2) -0.001(2) -0.002(2)
C2 0.042(3) 0.029(3) 0.029(3) 0.004(2) 0.005(2) -0.005(2)
C3 0.031(3) 0.017(2) 0.023(2) -0.0014(19) -0.003(2) 0.002(2)
C4 0.030(3) 0.018(2) 0.019(2) 0.0022(18) 0.0005(19) 0.002(2)
C5 0.034(3) 0.019(2) 0.016(2) 0.0001(18) 0.0043(19) -0.002(2)
C6 0.028(3) 0.023(2) 0.0105(19) 0.0026(17) 0.0024(17) 0.003(2)
C7 0.035(3) 0.023(3) 0.012(2) -0.0016(18) 0.0020(19) 0.002(2)
C8 0.035(3) 0.029(3) 0.014(2) -0.0049(19) 0.0026(19) -0.006(2)
C9 0.030(3) 0.023(3) 0.022(2) 0.0000(19) 0.008(2) -0.002(2)
C10 0.026(3) 0.024(3) 0.016(2) 0.0063(18) 0.0017(19) 0.006(2)
C11 0.025(2) 0.021(2) 0.012(2) 0.0002(17) -0.0001(18) 0.0014(19)
C12 0.032(3) 0.025(3) 0.0063(19) 0.0010(17) -0.0002(17) 0.008(2)
C13 0.025(2) 0.028(3) 0.0082(19) 0.0005(17) 0.0044(17) 0.000(2)
C14 0.024(3) 0.022(2) 0.014(2) 0.0008(18) 0.0026(18) 0.0017(19)
C15 0.032(3) 0.025(3) 0.017(2) 0.0009(19) 0.0022(19) -0.002(2)
C16 0.030(3) 0.048(4) 0.020(2) 0.005(2) 0.001(2) -0.005(2)
C17 0.033(3) 0.057(4) 0.020(3) 0.011(2) 0.005(2) 0.019(3)
C18 0.054(4) 0.032(3) 0.019(2) 0.004(2) 0.005(2) 0.019(3)
C19 0.034(3) 0.023(3) 0.014(2) 0.0009(19) 0.0001(19) 0.000(2)

loop_
_atom_type_symbol
_atom_type_description
_atom_type_scat_dispersion_real
_atom_type_scat_dispersion_imag
_atom_type_scat_source
C C 0.0033 0.0016 'International Tables Vol C Tables 4.2.6.8 and 6.1.1.4'
H H 0.0000 0.0000 'International Tables Vol C Tables 4.2.6.8 and 6.1.1.4'
O O 0.0106 0.0060 'International Tables Vol C Tables 4.2.6.8 and 6.1.1.4'
S S 0.1246 0.1234 'International Tables Vol C Tables 4.2.6.8 and 6.1.1.4'

loop_
_geom_angle_atom_site_label_1
_geom_angle_atom_site_label_2
_geom_angle_atom_site_label_3
_geom_angle
O2 S1 C14 107.5(2)
O2 S1 C13 106.5(2)
C14 S1 C13 95.6(2)
C4 C3 C1 124.9(5)
C4 C3 C12 121.8(4)
C1 C3 C12 113.3(4)
C3 C4 C2 124.9(4)
C3 C4 C5 122.1(4)
C2 C4 C5 112.9(4)
C6 C5 C4 115.1(4)
C5 C6 C7 112.8(4)
C5 C6 C11 111.0(4)
C7 C6 C11 112.5(4)
C8 C7 C6 112.4(4)
C7 C8 C9 111.8(4)
C10 C9 C8 109.5(4)
O1 C10 C9 121.4(4)
O1 C10 C11 121.5(4)
C9 C10 C11 116.9(4)
C12 C11 C10 111.3(4)
C12 C11 C13 110.5(4)
C10 C11 C13 110.8(4)
C12 C11 C6 107.9(4)
C10 C11 C6 106.4(4)
C13 C11 C6 109.8(3)
C3 C12 C11 114.1(4)
C11 C13 S1 113.2(3)
C15 C14 C19 121.8(4)
C15 C14 S1 118.7(4)
C19 C14 S1 119.4(4)
C14 C15 C16 118.7(5)
C17 C16 C15 119.8(5)
C18 C17 C16 120.4(5)
C19 C18 C17 120.5(5)
C18 C19 C14 118.7(5)

loop_
_geom_bond_atom_site_label_1
_geom_bond_atom_site_label_2
_geom_bond_distance
S1 O2 1.501(4)
S1 C14 1.799(5)
S1 C13 1.819(4)
O1 C10 1.222(5)
C1 C3 1.511(6)
C2 C4 1.510(7)
C3 C4 1.337(6)
C3 C12 1.523(7)
C4 C5 1.520(6)
C5 C6 1.519(6)
C6 C7 1.532(6)
C6 C11 1.567(6)
C7 C8 1.512(6)
C8 C9 1.553(6)
C9 C10 1.510(6)
C10 C11 1.539(6)
C11 C12 1.525(6)
C11 C13 1.553(6)
C14 C15 1.384(6)
C14 C19 1.391(6)
C15 C16 1.394(7)
C16 C17 1.390(8)
C17 C18 1.381(8)
C18 C19 1.381(7)
